data_2018262
loop_
_publ_author_name
'Hou, Gui-Ge'
'Ma, Li-Ying'
'Dai, Xian-Ping'

_publ_section_title
;
 Tetraaquabis[5-(3-pyridyl-\k<i>N</i>)pyrimidine]zinc(II)
 bis(trifluoromethanesulfonate): a novel cationic complex and
 three-dimensional hydrogen-bonded network
;
_journal_coeditor_code SQ3296
_journal_issue 10
_journal_name_full 'Acta Crystallographica Section C'
_journal_page_first m321
_journal_page_last m323
_journal_paper_doi 10.1107/S0108270111036274
_journal_volume 67
_journal_year 2011
_chemical_formula_iupac '[Zn (C9 H7 N3)2 (H2 O)4] (C F3 S O3)2'
_chemical_formula_moiety 'C18 H22 N6 O4 Zn 2+, 2(C F3 O3 S -)'
_chemical_formula_sum 'C20 H22 F6 N6 O10 S2 Zn'
_chemical_formula_weight 749.93
_chemical_name_systematic
;
Tetraaquabis[5-(3-pyridyl-\k<i>N</i>)pyrimidine]zinc(II)
bis(trifluoromethanesulfonate)
;
_space_group_IT_number 14
_symmetry_cell_setting monoclinic
_symmetry_space_group_name_Hall '-P 2yn'
_symmetry_space_group_name_H-M 'P 1 21/n 1'
_atom_sites_solution_hydrogens geom
_atom_sites_solution_primary direct
_atom_sites_solution_secondary difmap
_cell_angle_alpha 90.00
_cell_angle_beta 100.187(2)
_cell_angle_gamma 90.00
_cell_formula_units_Z 2
_cell_length_a 9.3597(15)
_cell_length_b 17.198(3)
_cell_length_c 9.6857(16)
_cell_measurement_reflns_used 3342
_cell_measurement_temperature 298(2)
_cell_measurement_theta_max 26.251
_cell_measurement_theta_min 2.368
_cell_volume 1534.5(4)
_computing_cell_refinement 'SMART (Bruker, 2003)'
_computing_data_collection 'SMART (Bruker, 2003)'
_computing_data_reduction 'SAINT (Bruker, 2003)'
_computing_molecular_graphics 'SHELXTL (Sheldrick, 2008)'
_computing_publication_material 'SHELXTL (Sheldrick, 2008)'
_computing_structure_refinement 'SHELXL97 (Sheldrick, 2008)'
_computing_structure_solution 'SHELXS97 (Sheldrick, 2008)'
_diffrn_ambient_temperature 298(2)
_diffrn_measured_fraction_theta_full 0.998
_diffrn_measured_fraction_theta_max 0.998
_diffrn_measurement_device_type 'Bruker SMART APEX area-detector'
_diffrn_measurement_method '\f and \w'
_diffrn_radiation_monochromator graphite
_diffrn_radiation_source 'fine-focus sealed tube'
_diffrn_radiation_type MoK\a
_diffrn_radiation_wavelength 0.71073
_diffrn_reflns_av_R_equivalents 0.0239
_diffrn_reflns_av_sigmaI/netI 0.0299
_diffrn_reflns_limit_h_max 9
_diffrn_reflns_limit_h_min -11
_diffrn_reflns_limit_k_max 17
_diffrn_reflns_limit_k_min -20
_diffrn_reflns_limit_l_max 11
_diffrn_reflns_limit_l_min -11
_diffrn_reflns_number 7904
_diffrn_reflns_theta_full 25.50
_diffrn_reflns_theta_max 25.50
_diffrn_reflns_theta_min 2.37
_exptl_absorpt_coefficient_mu 1.032
_exptl_absorpt_correction_T_max 0.8048
_exptl_absorpt_correction_T_min 0.7471
_exptl_absorpt_correction_type multi-scan
_exptl_absorpt_process_details '(SADABS; Bruker, 2003)'
_exptl_crystal_colour colourless
_exptl_crystal_density_diffrn 1.623
_exptl_crystal_density_method 'not measured'
_exptl_crystal_description block
_exptl_crystal_F_000 760
_exptl_crystal_size_max 0.30
_exptl_crystal_size_mid 0.25
_exptl_crystal_size_min 0.22
_refine_diff_density_max 1.238
_refine_diff_density_min -0.926
_refine_ls_extinction_method none
_refine_ls_goodness_of_fit_ref 1.043
_refine_ls_hydrogen_treatment constr
_refine_ls_matrix_type full
_refine_ls_number_parameters 207
_refine_ls_number_reflns 2854
_refine_ls_number_restraints 7
_refine_ls_restrained_S_all 1.069
_refine_ls_R_factor_all 0.0741
_refine_ls_R_factor_gt 0.0658
_refine_ls_shift/su_max 0.002
_refine_ls_shift/su_mean 0.000
_refine_ls_structure_factor_coef Fsqd
_refine_ls_weighting_details 'calc w = 1/[\s^2^(Fo^2^)+(0.1235P)^2^+2.7820P] where P=(Fo^2^+2Fc^2^)/3'
_refine_ls_weighting_scheme calc
_refine_ls_wR_factor_gt 0.1895
_refine_ls_wR_factor_ref 0.1994
_reflns_number_gt 2428
_reflns_number_total 2854
_reflns_threshold_expression I>2\s(I)
_cod_data_source_file sq3296.cif
_cod_data_source_block I
_cod_original_sg_symbol_Hall -P2yn
_cod_original_sg_symbol_H-M P21/n
_cod_database_code 2018262
_cod_database_fobs_code 2018262

loop_
_symmetry_equiv_pos_as_xyz
'x, y, z'
'-x+1/2, y+1/2, -z+1/2'
'-x, -y, -z'
'x-1/2, -y-1/2, z-1/2'

loop_
_atom_site_type_symbol
_atom_site_label
_atom_site_fract_x
_atom_site_fract_y
_atom_site_fract_z
_atom_site_U_iso_or_equiv
_atom_site_adp_type
_atom_site_calc_flag
_atom_site_refinement_flags
_atom_site_occupancy
_atom_site_symmetry_multiplicity
C C1 0.6858(5) 0.5987(3) 0.3335(5) 0.0393(9) Uani d . 1 1
H H1 0.7515 0.5929 0.4169 0.047 Uiso calc R 1 1
C C2 0.7296(5) 0.6407(3) 0.2268(5) 0.0458(11) Uani d . 1 1
C C3 0.6292(6) 0.6495(4) 0.1046(7) 0.077(2) Uani d . 1 1
H H3 0.6529 0.6781 0.0304 0.092 Uiso calc R 1 1
C C4 0.4951(7) 0.6161(5) 0.0933(7) 0.084(2) Uani d . 1 1
H H4 0.4273 0.6213 0.0112 0.101 Uiso calc R 1 1
C C5 0.4615(6) 0.5743(4) 0.2057(6) 0.0614(15) Uani d . 1 1
H H5 0.3702 0.5516 0.1973 0.074 Uiso calc R 1 1
C C6 0.8781(5) 0.6738(3) 0.2441(5) 0.0418(10) Uani d . 1 1
C C7 0.9971(5) 0.6315(3) 0.3047(5) 0.0449(11) Uani d . 1 1
H H7 0.9833 0.5820 0.3388 0.054 Uiso calc R 1 1
C C8 1.1466(6) 0.7289(3) 0.2655(6) 0.0515(12) Uani d . 1 1
H H8 1.2407 0.7475 0.2709 0.062 Uiso calc R 1 1
C C9 0.9054(6) 0.7473(3) 0.1968(6) 0.0543(13) Uani d . 1 1
H H9 0.8276 0.7782 0.1564 0.065 Uiso calc R 1 1
C C10 0.0546(10) 0.6359(8) 0.8859(9) 0.252(13) Uani d D 1 1
F F1 -0.0687(9) 0.6597(10) 0.9256(8) 0.372(12) Uani d D 1 1
F F2 0.1027(9) 0.5808(9) 0.9805(8) 0.270(7) Uani d D 1 1
F F3 0.1620(11) 0.6898(8) 0.9172(12) 0.334(10) Uani d D 1 1
N N1 0.5545(4) 0.5655(2) 0.3247(4) 0.0424(9) Uani d . 1 1
N N2 1.1324(4) 0.6591(2) 0.3162(5) 0.0510(10) Uani d . 1 1
N N3 1.0398(5) 0.7752(2) 0.2075(5) 0.0576(11) Uani d . 1 1
O O1 0.1679(7) 0.5810(7) 0.7119(7) 0.162(4) Uani d . 1 1
O O2 -0.0105(14) 0.6749(6) 0.6474(12) 0.220(6) Uani d . 1 1
O O3 -0.0791(6) 0.5567(4) 0.6927(10) 0.150(3) Uani d . 1 1
O O4 0.6236(3) 0.57343(19) 0.6463(4) 0.0477(8) Uani d . 1 1
H H4A 0.7099 0.5679 0.6427 0.072 Uiso calc R 1 1
H H4B 0.5847 0.6160 0.6483 0.072 Uiso d R 1 1
O O5 0.3230(3) 0.5719(2) 0.5052(4) 0.0491(8) Uani d . 1 1
H H5A 0.2966 0.5913 0.4276 0.074 Uiso calc R 1 1
H H5B 0.2634 0.5681 0.5569 0.074 Uiso d R 1 1
S S1 0.02853(16) 0.61022(10) 0.72069(16) 0.0635(4) Uani d D 1 1
Zn Zn1 0.5000 0.5000 0.5000 0.0339(3) Uani d S 1 2

loop_
_atom_site_aniso_label
_atom_site_aniso_U_11
_atom_site_aniso_U_22
_atom_site_aniso_U_33
_atom_site_aniso_U_12
_atom_site_aniso_U_13
_atom_site_aniso_U_23
C1 0.035(2) 0.040(2) 0.044(2) -0.0001(17) 0.0080(17) 0.0065(18)
C2 0.040(2) 0.045(2) 0.054(3) 0.0066(19) 0.011(2) 0.014(2)
C3 0.054(3) 0.104(5) 0.070(4) -0.006(3) 0.003(3) 0.049(4)
C4 0.054(3) 0.124(6) 0.067(4) -0.007(4) -0.010(3) 0.044(4)
C5 0.037(3) 0.075(4) 0.069(3) -0.007(2) 0.001(2) 0.018(3)
C6 0.042(2) 0.040(2) 0.046(2) 0.0014(19) 0.0143(19) 0.0099(19)
C7 0.044(2) 0.041(2) 0.052(3) 0.0033(19) 0.013(2) 0.014(2)
C8 0.046(3) 0.050(3) 0.060(3) -0.006(2) 0.013(2) 0.008(2)
C9 0.051(3) 0.046(3) 0.068(3) 0.004(2) 0.017(2) 0.019(2)
C10 0.095(8) 0.58(4) 0.067(6) 0.108(15) -0.023(5) -0.066(14)
F1 0.174(8) 0.81(3) 0.131(6) 0.183(13) 0.019(6) -0.167(12)
F2 0.152(7) 0.54(2) 0.126(6) 0.050(10) 0.030(5) 0.167(10)
F3 0.238(11) 0.47(2) 0.237(12) 0.116(13) -0.114(9) -0.240(14)
N1 0.0357(19) 0.042(2) 0.050(2) 0.0016(15) 0.0084(16) 0.0089(17)
N2 0.042(2) 0.052(2) 0.060(2) 0.0009(18) 0.0096(18) 0.014(2)
N3 0.056(3) 0.043(2) 0.075(3) -0.0034(19) 0.015(2) 0.016(2)
O1 0.077(4) 0.310(11) 0.112(5) 0.029(5) 0.050(3) -0.031(6)
O2 0.312(15) 0.128(7) 0.180(9) -0.004(8) -0.062(9) 0.059(7)
O3 0.067(3) 0.101(4) 0.258(9) 0.003(3) -0.036(4) -0.047(5)
O4 0.0365(16) 0.0396(17) 0.065(2) -0.0010(13) 0.0041(15) -0.0129(15)
O5 0.0389(17) 0.058(2) 0.0533(19) 0.0189(15) 0.0148(14) 0.0090(16)
S1 0.0558(8) 0.0761(10) 0.0595(8) 0.0026(7) 0.0131(6) -0.0077(7)
Zn1 0.0266(4) 0.0318(4) 0.0438(4) 0.0003(2) 0.0082(3) -0.0005(3)

loop_
_atom_type_symbol
_atom_type_description
_atom_type_scat_dispersion_real
_atom_type_scat_dispersion_imag
_atom_type_scat_source
C C 0.0033 0.0016 'International Tables Vol C Tables 4.2.6.8 and 6.1.1.4'
H H 0.0000 0.0000 'International Tables Vol C Tables 4.2.6.8 and 6.1.1.4'
N N 0.0061 0.0033 'International Tables Vol C Tables 4.2.6.8 and 6.1.1.4'
O O 0.0106 0.0060 'International Tables Vol C Tables 4.2.6.8 and 6.1.1.4'
F F 0.0171 0.0103 'International Tables Vol C Tables 4.2.6.8 and 6.1.1.4'
S S 0.1246 0.1234 'International Tables Vol C Tables 4.2.6.8 and 6.1.1.4'
Zn Zn 0.2839 1.4301 'International Tables Vol C Tables 4.2.6.8 and 6.1.1.4'

loop_
_geom_angle_atom_site_label_1
_geom_angle_atom_site_label_2
_geom_angle_atom_site_label_3
_geom_angle_site_symmetry_1
_geom_angle_site_symmetry_3
_geom_angle
N1 C1 C2 . . 124.3(4)
N1 C1 H1 . . 117.9
C2 C1 H1 . . 117.9
C1 C2 C3 . . 116.8(5)
C1 C2 C6 . . 120.8(4)
C3 C2 C6 . . 122.4(4)
C4 C3 C2 . . 119.9(5)
C4 C3 H3 . . 120.1
C2 C3 H3 . . 120.1
C3 C4 C5 . . 119.2(5)
C3 C4 H4 . . 120.4
C5 C4 H4 . . 120.4
N1 C5 C4 . . 122.5(5)
N1 C5 H5 . . 118.8
C4 C5 H5 . . 118.8
C7 C6 C9 . . 116.3(4)
C7 C6 C2 . . 121.2(4)
C9 C6 C2 . . 122.5(4)
N2 C7 C6 . . 122.1(4)
N2 C7 H7 . . 118.9
C6 C7 H7 . . 118.9
N2 C8 N3 . . 126.2(5)
N2 C8 H8 . . 116.9
N3 C8 H8 . . 116.9
N3 C9 C6 . . 122.0(5)
N3 C9 H9 . . 119.0
C6 C9 H9 . . 119.0
F2 C10 F1 . . 102.8(9)
F2 C10 F3 . . 100.6(8)
F1 C10 F3 . . 111.6(11)
F2 C10 S1 . . 116.8(9)
F1 C10 S1 . . 112.0(6)
F3 C10 S1 . . 112.2(7)
C5 N1 C1 . . 117.4(4)
C5 N1 Zn1 . . 122.0(3)
C1 N1 Zn1 . . 120.6(3)
C8 N2 C7 . . 116.8(4)
C8 N3 C9 . . 116.6(4)
Zn1 O4 H4A . . 109.5
Zn1 O4 H4B . . 111.2
H4A O4 H4B . . 123.3
Zn1 O5 H5A . . 109.5
Zn1 O5 H5B . . 127.2
H5A O5 H5B . . 117.8
O2 S1 O3 . . 109.6(6)
O2 S1 O1 . . 115.6(8)
O3 S1 O1 . . 114.0(5)
O2 S1 C10 . . 105.9(7)
O3 S1 C10 . . 110.9(6)
O1 S1 C10 . . 100.1(4)
O5 Zn1 O5 . 3_666 180.00(19)
O5 Zn1 O4 . 3_666 91.62(13)
O5 Zn1 O4 3_666 3_666 88.38(13)
O5 Zn1 O4 . . 88.38(13)
O5 Zn1 O4 3_666 . 91.62(13)
O4 Zn1 O4 3_666 . 180.00(14)
O5 Zn1 N1 . . 90.51(14)
O5 Zn1 N1 3_666 . 89.49(14)
O4 Zn1 N1 3_666 . 87.81(14)
O4 Zn1 N1 . . 92.19(14)
O5 Zn1 N1 . 3_666 89.49(14)
O5 Zn1 N1 3_666 3_666 90.51(14)
O4 Zn1 N1 3_666 3_666 92.19(14)
O4 Zn1 N1 . 3_666 87.81(14)
N1 Zn1 N1 . 3_666 180.00(17)

loop_
_geom_bond_atom_site_label_1
_geom_bond_atom_site_label_2
_geom_bond_site_symmetry_2
_geom_bond_distance
C1 N1 . 1.344(6)
C1 C2 . 1.382(6)
C1 H1 . 0.9300
C2 C3 . 1.383(7)
C2 C6 . 1.483(6)
C3 C4 . 1.367(9)
C3 H3 . 0.9300
C4 C5 . 1.387(8)
C4 H4 . 0.9300
C5 N1 . 1.324(6)
C5 H5 . 0.9300
C6 C7 . 1.372(6)
C6 C9 . 1.385(7)
C7 N2 . 1.338(6)
C7 H7 . 0.9300
C8 N2 . 1.312(6)
C8 N3 . 1.323(7)
C8 H8 . 0.9300
C9 N3 . 1.334(7)
C9 H9 . 0.9300
C10 F2 . 1.340(9)
C10 F1 . 1.343(8)
C10 F3 . 1.362(9)
C10 S1 . 1.637(9)
N1 Zn1 . 2.173(4)
O1 S1 . 1.415(6)
O2 S1 . 1.335(9)
O3 S1 . 1.356(6)
O4 Zn1 . 2.088(3)
O4 H4A . 0.8200
O4 H4B . 0.8192
O5 Zn1 . 2.075(3)
O5 H5A . 0.8200
O5 H5B . 0.8149
Zn1 O5 3_666 2.075(3)
Zn1 O4 3_666 2.088(3)
Zn1 N1 3_666 2.173(4)

loop_
_geom_hbond_atom_site_label_D
_geom_hbond_atom_site_label_H
_geom_hbond_atom_site_label_A
_geom_hbond_site_symmetry_A
_geom_hbond_distance_DH
_geom_hbond_distance_HA
_geom_hbond_distance_DA
_geom_hbond_angle_DHA
O5 H5B O1 . 0.81 1.89 2.677(7) 161.7
O5 H5A N2 1_455 0.82 2.07 2.762(5) 141.5
O4 H4B N3 4_576 0.82 2.02 2.812(5) 161.6
O4 H4A O3 1_655 0.82 1.96 2.755(7) 163.6

loop_
_geom_torsion_atom_site_label_1
_geom_torsion_atom_site_label_2
_geom_torsion_atom_site_label_3
_geom_torsion_atom_site_label_4
_geom_torsion_site_symmetry_4
_geom_torsion
N1 C1 C2 C3 . 1.0(8)
N1 C1 C2 C6 . -178.5(4)
C1 C2 C3 C4 . -1.1(10)
C6 C2 C3 C4 . 178.4(7)
C2 C3 C4 C5 . 0.6(12)
C3 C4 C5 N1 . 0.2(12)
C1 C2 C6 C7 . 43.0(7)
C3 C2 C6 C7 . -136.5(6)
C1 C2 C6 C9 . -139.0(5)
C3 C2 C6 C9 . 41.5(8)
C9 C6 C7 N2 . -0.8(8)
C2 C6 C7 N2 . 177.3(5)
C7 C6 C9 N3 . 1.0(8)
C2 C6 C9 N3 . -177.0(5)
C4 C5 N1 C1 . -0.4(9)
C4 C5 N1 Zn1 . 179.9(6)
C2 C1 N1 C5 . -0.3(7)
C2 C1 N1 Zn1 . 179.5(4)
N3 C8 N2 C7 . 1.9(8)
C6 C7 N2 C8 . -0.5(8)
N2 C8 N3 C9 . -1.7(9)
C6 C9 N3 C8 . 0.1(8)
F2 C10 S1 O2 . -176.5(9)
F1 C10 S1 O2 . 65.3(13)
F3 C10 S1 O2 . -61.1(10)
F2 C10 S1 O3 . 64.7(9)
F1 C10 S1 O3 . -53.5(12)
F3 C10 S1 O3 . -179.9(7)
F2 C10 S1 O1 . -56.0(9)
F1 C10 S1 O1 . -174.2(11)
F3 C10 S1 O1 . 59.4(9)
C5 N1 Zn1 O5 . -57.5(4)
C1 N1 Zn1 O5 . 122.8(3)
C5 N1 Zn1 O5 3_666 122.5(4)
C1 N1 Zn1 O5 3_666 -57.2(3)
C5 N1 Zn1 O4 3_666 34.1(4)
C1 N1 Zn1 O4 3_666 -145.6(3)
C5 N1 Zn1 O4 . -145.9(4)
C1 N1 Zn1 O4 . 34.4(3)
C5 N1 Zn1 N1 3_666 18E1(10)
C1 N1 Zn1 N1 3_666 -0E1(10)
